data_2228989
loop_
_publ_author_name
'Seidel, R\"udiger W.'
'Graf, J\"urgen'
'Goddard, Richard'
'Oppel, Iris M.'

_publ_section_title
;
 Redetermination of
 <i>cyclo</i>-tetrakis(\m-5,10,15,20-tetra-4-pyridylporphyrinato)tetrazinc(II)
 dimethylformamide octasolvate trihydrate at 100K
;
_journal_coeditor_code BV2170
_journal_issue 2
_journal_name_full 'Acta Crystallographica Section E'
_journal_page_first m236
_journal_page_last m237
_journal_paper_doi 10.1107/S1600536811002054
_journal_volume 67
_journal_year 2011
_chemical_formula_iupac '[Zn4 (C40 H24 N8)4], 8C3 H7 N O, 3H2 O'
_chemical_formula_moiety 'C160 H96 N32 Zn4, 8(C3 H7 N O), 3(H2 O)'
_chemical_formula_sum 'C184 H158 N40 O11 Zn4'
_chemical_formula_weight 3366.98
_chemical_name_systematic
;
<i>cyclo</i>-tetrakis(\m-5,10,15,20-tetra-4-pyridylporphyrinato)tetrazinc(II)
dimethylformamide octasolvate
;
_space_group_IT_number 86
_symmetry_cell_setting tetragonal
_symmetry_space_group_name_Hall '-P 4bc'
_symmetry_space_group_name_H-M 'P 42/n :2'
_atom_sites_solution_hydrogens geom
_atom_sites_solution_primary direct
_atom_sites_solution_secondary difmap
_cell_angle_alpha 90.00
_cell_angle_beta 90.00
_cell_angle_gamma 90.00
_cell_formula_units_Z 2
_cell_length_a 23.6897(5)
_cell_length_b 23.6897(5)
_cell_length_c 14.9876(7)
_cell_measurement_reflns_used 130
_cell_measurement_temperature 100(2)
_cell_measurement_theta_max 31.5
_cell_measurement_theta_min 3.5
_cell_volume 8411.1(5)
_computing_cell_refinement 'SAINT (Bruker, 2010)'
_computing_data_collection 'APEX2 (Bruker, 2008)'
_computing_data_reduction 'SAINT (Bruker, 2010)'
_computing_molecular_graphics 'DIAMOND (Brandenburg, 2010)'
_computing_publication_material 'enCIFer (Allen <i>et al.</i>, 2004)'
_computing_structure_refinement 'SHELXL97 (Sheldrick, 2008)'
_computing_structure_solution 'SHELXS97 (Sheldrick, 2008)'
_diffrn_ambient_temperature 100(2)
_diffrn_detector_area_resol_mean 8.33
_diffrn_measured_fraction_theta_full 0.983
_diffrn_measured_fraction_theta_max 0.983
_diffrn_measurement_device_type 'Bruker X8 PROSPECTOR goniometer'
_diffrn_measurement_method \w
_diffrn_radiation_monochromator 'Incoatec Quazar Multilayer Mirror'
_diffrn_radiation_source 'Incoatec I\mS microfocus X-ray source'
_diffrn_radiation_type CuK\a
_diffrn_radiation_wavelength 1.54178
_diffrn_reflns_av_R_equivalents 0.0183
_diffrn_reflns_av_sigmaI/netI 0.0129
_diffrn_reflns_limit_h_max 25
_diffrn_reflns_limit_h_min -28
_diffrn_reflns_limit_k_max 28
_diffrn_reflns_limit_k_min -24
_diffrn_reflns_limit_l_max 14
_diffrn_reflns_limit_l_min -17
_diffrn_reflns_number 44415
_diffrn_reflns_theta_full 69.17
_diffrn_reflns_theta_max 69.17
_diffrn_reflns_theta_min 2.64
_exptl_absorpt_coefficient_mu 1.238
_exptl_absorpt_correction_T_max 0.9757
_exptl_absorpt_correction_T_min 0.8265
_exptl_absorpt_correction_type multi-scan
_exptl_absorpt_process_details '(SADABS; Bruker, 2008)'
_exptl_crystal_colour 'dark red'
_exptl_crystal_density_diffrn 1.329
_exptl_crystal_density_method 'not measured'
_exptl_crystal_description plate
_exptl_crystal_F_000 3500
_exptl_crystal_size_max 0.16
_exptl_crystal_size_mid 0.04
_exptl_crystal_size_min 0.02
_refine_diff_density_max 0.594
_refine_diff_density_min -0.421
_refine_ls_extinction_method none
_refine_ls_goodness_of_fit_ref 1.035
_refine_ls_hydrogen_treatment constr
_refine_ls_matrix_type full
_refine_ls_number_parameters 442
_refine_ls_number_reflns 7723
_refine_ls_number_restraints 0
_refine_ls_restrained_S_all 1.035
_refine_ls_R_factor_all 0.0470
_refine_ls_R_factor_gt 0.0416
_refine_ls_shift/su_max 0.000
_refine_ls_shift/su_mean 0.000
_refine_ls_structure_factor_coef Fsqd
_refine_ls_weighting_details 'calc w=1/[\s^2^(Fo^2^)+(0.0472P)^2^+5.0454P] where P=(Fo^2^+2Fc^2^)/3'
_refine_ls_weighting_scheme calc
_refine_ls_wR_factor_gt 0.1046
_refine_ls_wR_factor_ref 0.1075
_reflns_number_gt 6768
_reflns_number_total 7723
_reflns_threshold_expression I>2sigma(I)
_cod_data_source_file bv2170.cif
_cod_data_source_block I
_cod_original_sg_symbol_H-M 'P 42/n'
_cod_database_code 2228989
_cod_database_fobs_code 2228989

loop_
_symmetry_equiv_pos_as_xyz
'x, y, z'
'-x+1/2, -y+1/2, z'
'-y, x+1/2, z+1/2'
'y+1/2, -x, z+1/2'
'-x, -y, -z'
'x-1/2, y-1/2, -z'
'y, -x-1/2, -z-1/2'
'-y-1/2, x, -z-1/2'

loop_
_atom_site_type_symbol
_atom_site_label
_atom_site_fract_x
_atom_site_fract_y
_atom_site_fract_z
_atom_site_U_iso_or_equiv
_atom_site_adp_type
_atom_site_calc_flag
_atom_site_refinement_flags
_atom_site_occupancy
_atom_site_disorder_assembly
_atom_site_disorder_group
Zn Zn1 0.350673(11) 0.520064(11) 0.185590(16) 0.03823(9) Uani d . 1 . .
N N21 0.38601(8) 0.54998(7) 0.06850(10) 0.0433(4) Uani d . 1 . .
N N22 0.27781(7) 0.50134(7) 0.11541(10) 0.0404(4) Uani d . 1 . .
N N23 0.41242(7) 0.56428(7) 0.25451(10) 0.0404(4) Uani d . 1 . .
N N24 0.30440(7) 0.51392(7) 0.30222(10) 0.0377(4) Uani d . 1 . .
C C1 0.46288(9) 0.58336(8) 0.22081(13) 0.0420(4) Uani d . 1 . .
C C2 0.50033(10) 0.59793(10) 0.29314(14) 0.0532(6) Uani d . 1 . .
H H2 0.5379 0.6115 0.2880 0.064 Uiso calc R 1 . .
C C3 0.47175(10) 0.58861(10) 0.36945(15) 0.0534(6) Uani d . 1 . .
H H3 0.4853 0.5949 0.4283 0.064 Uiso calc R 1 . .
C C4 0.41675(9) 0.56739(9) 0.34544(13) 0.0428(5) Uani d . 1 . .
C C5 0.37497(9) 0.55138(9) 0.40720(13) 0.0442(5) Uani d . 1 . .
C C6 0.32280(9) 0.52641(9) 0.38657(12) 0.0411(4) Uani d . 1 . .
C C7 0.28126(9) 0.50864(9) 0.45108(13) 0.0451(5) Uani d . 1 . .
H H7 0.2835 0.5130 0.5140 0.054 Uiso calc R 1 . .
C C8 0.23852(9) 0.48459(9) 0.40491(13) 0.0422(4) Uani d . 1 . .
H H8 0.2052 0.4684 0.4292 0.051 Uiso calc R 1 . .
C C9 0.25323(8) 0.48825(8) 0.31165(12) 0.0362(4) Uani d . 1 . .
C C10 0.21846(8) 0.46994(8) 0.24113(12) 0.0360(4) Uani d . 1 . .
C C11 0.22974(8) 0.47834(8) 0.14991(12) 0.0376(4) Uani d . 1 . .
C C12 0.19052(9) 0.46543(9) 0.07858(13) 0.0460(5) Uani d . 1 . .
H H12 0.1543 0.4486 0.0845 0.055 Uiso calc R 1 . .
C C13 0.21544(10) 0.48202(10) 0.00230(14) 0.0526(6) Uani d . 1 . .
H H13 0.1998 0.4794 -0.0559 0.063 Uiso calc R 1 . .
C C14 0.26979(9) 0.50435(10) 0.02480(13) 0.0477(5) Uani d . 1 . .
C C15 0.30923(11) 0.52569(10) -0.03612(14) 0.0545(6) Uani d . 1 . .
C C16 0.36281(10) 0.54737(10) -0.01508(13) 0.0515(5) Uani d . 1 . .
C C17 0.40164(12) 0.57099(11) -0.07905(15) 0.0636(7) Uani d . 1 . .
H H17 0.3959 0.5743 -0.1416 0.076 Uiso calc R 1 . .
C C18 0.44735(11) 0.58736(10) -0.03328(15) 0.0581(6) Uani d . 1 . .
H H18 0.4801 0.6046 -0.0575 0.070 Uiso calc R 1 . .
C C19 0.43790(9) 0.57411(9) 0.05937(13) 0.0455(5) Uani d . 1 . .
C C20 0.47569(9) 0.58754(8) 0.12914(13) 0.0429(5) Uani d . 1 . .
N N51 0.40921(10) 0.58630(15) 0.68340(15) 0.0812(8) Uani d . 1 . .
C C52 0.38597(16) 0.62318(17) 0.6300(2) 0.0945(11) Uani d . 1 . .
H H52 0.3762 0.6589 0.6542 0.113 Uiso calc R 1 . .
C C53 0.37466(15) 0.61389(13) 0.54115(18) 0.0816(9) Uani d . 1 . .
H H53 0.3581 0.6429 0.5060 0.098 Uiso calc R 1 . .
C C54 0.38735(9) 0.56279(11) 0.50349(14) 0.0513(5) Uani d . 1 . .
C C55 0.41194(13) 0.52451(15) 0.55825(18) 0.0792(8) Uani d . 1 . .
H H55 0.4222 0.4884 0.5360 0.095 Uiso calc R 1 . .
C C56 0.42214(14) 0.53814(18) 0.6469(2) 0.0885(10) Uani d . 1 . .
H H56 0.4397 0.5105 0.6834 0.106 Uiso calc R 1 . .
N N101 0.06117(6) 0.38923(7) 0.30189(10) 0.0355(3) Uani d . 1 . .
C C102 0.06574(8) 0.44515(8) 0.29549(13) 0.0403(4) Uani d . 1 . .
H H102 0.0327 0.4673 0.3038 0.048 Uiso calc R 1 . .
C C103 0.11567(8) 0.47254(8) 0.27747(13) 0.0406(4) Uani d . 1 . .
H H103 0.1167 0.5126 0.2740 0.049 Uiso calc R 1 . .
C C104 0.16441(8) 0.44146(8) 0.26451(11) 0.0339(4) Uani d . 1 . .
C C105 0.16034(9) 0.38345(9) 0.27246(17) 0.0506(5) Uani d . 1 . .
H H105 0.1928 0.3604 0.2652 0.061 Uiso calc R 1 . .
C C106 0.10845(9) 0.35925(9) 0.29112(16) 0.0490(5) Uani d . 1 . .
H H106 0.1064 0.3194 0.2965 0.059 Uiso calc R 1 . .
N N151 0.2660(2) 0.5329(2) -0.3142(2) 0.1294(17) Uani d . 1 . .
C C152 0.2458(3) 0.5685(2) -0.2569(3) 0.155(2) Uani d . 1 . .
H H152 0.2211 0.5972 -0.2780 0.185 Uiso calc R 1 . .
C C153 0.2581(2) 0.56707(18) -0.1666(2) 0.1290(18) Uani d . 1 . .
H H153 0.2421 0.5945 -0.1278 0.155 Uiso calc R 1 . .
C C154 0.29319(12) 0.52625(14) -0.13291(16) 0.0729(8) Uani d . 1 . .
C C155 0.31337(15) 0.4886(2) -0.19209(18) 0.1009(13) Uani d . 1 . .
H H155 0.3375 0.4591 -0.1726 0.121 Uiso calc R 1 . .
C C156 0.29872(18) 0.4931(2) -0.2832(2) 0.1174(17) Uani d . 1 . .
H H156 0.3133 0.4659 -0.3237 0.141 Uiso calc R 1 . .
N N201 0.63736(10) 0.65387(10) 0.05085(15) 0.0695(6) Uani d . 1 . .
C C202 0.60235(13) 0.68222(12) 0.1038(2) 0.0742(8) Uani d . 1 . .
H H202 0.6140 0.7184 0.1241 0.089 Uiso calc R 1 . .
C C203 0.55016(12) 0.66270(10) 0.13114(18) 0.0635(7) Uani d . 1 . .
H H203 0.5271 0.6852 0.1689 0.076 Uiso calc R 1 . .
C C204 0.53176(10) 0.61002(9) 0.10312(14) 0.0474(5) Uani d . 1 . .
C C205 0.56798(10) 0.58046(10) 0.04725(15) 0.0548(6) Uani d . 1 . .
H H205 0.5577 0.5442 0.0255 0.066 Uiso calc R 1 . .
C C206 0.61911(11) 0.60416(12) 0.02354(17) 0.0645(7) Uani d . 1 . .
H H206 0.6429 0.5831 -0.0153 0.077 Uiso calc R 1 . .

loop_
_atom_site_aniso_label
_atom_site_aniso_U_11
_atom_site_aniso_U_22
_atom_site_aniso_U_33
_atom_site_aniso_U_12
_atom_site_aniso_U_13
_atom_site_aniso_U_23
Zn1 0.04778(16) 0.04374(16) 0.02318(14) -0.00756(11) 0.00168(10) -0.00080(10)
N21 0.0579(10) 0.0455(9) 0.0266(8) -0.0116(8) 0.0027(7) 0.0007(7)
N22 0.0485(9) 0.0476(9) 0.0251(8) -0.0020(7) -0.0005(7) 0.0025(7)
N23 0.0531(10) 0.0414(9) 0.0266(8) -0.0084(7) 0.0028(7) -0.0033(6)
N24 0.0438(9) 0.0446(9) 0.0247(8) -0.0010(7) 0.0004(6) -0.0035(6)
C1 0.0521(12) 0.0395(10) 0.0342(10) -0.0129(9) 0.0034(8) -0.0050(8)
C2 0.0581(14) 0.0608(14) 0.0408(12) -0.0204(11) 0.0039(10) -0.0108(10)
C3 0.0599(14) 0.0649(14) 0.0354(11) -0.0209(11) -0.0001(10) -0.0111(10)
C4 0.0522(12) 0.0473(11) 0.0290(10) -0.0094(9) 0.0010(8) -0.0072(8)
C5 0.0520(12) 0.0531(12) 0.0275(10) -0.0066(9) -0.0019(8) -0.0055(8)
C6 0.0479(11) 0.0494(11) 0.0259(10) 0.0000(9) 0.0024(8) -0.0038(8)
C7 0.0494(12) 0.0603(13) 0.0256(10) -0.0036(10) 0.0010(8) -0.0026(9)
C8 0.0458(11) 0.0528(12) 0.0279(10) 0.0012(9) 0.0035(8) -0.0002(8)
C9 0.0410(10) 0.0403(10) 0.0274(9) 0.0045(8) 0.0019(7) -0.0024(7)
C10 0.0421(10) 0.0373(10) 0.0286(9) 0.0047(8) 0.0014(7) -0.0020(7)
C11 0.0428(10) 0.0414(10) 0.0287(10) 0.0024(8) -0.0018(8) -0.0010(8)
C12 0.0457(11) 0.0623(13) 0.0300(10) -0.0037(10) -0.0036(8) -0.0017(9)
C13 0.0565(13) 0.0725(15) 0.0289(11) -0.0093(11) -0.0068(9) 0.0036(10)
C14 0.0566(13) 0.0600(13) 0.0264(10) -0.0071(10) -0.0044(9) 0.0036(9)
C15 0.0687(15) 0.0670(15) 0.0279(11) -0.0171(12) -0.0035(10) 0.0076(9)
C16 0.0697(15) 0.0574(13) 0.0273(10) -0.0158(11) 0.0024(9) 0.0052(9)
C17 0.0816(18) 0.0817(17) 0.0276(11) -0.0288(14) 0.0023(11) 0.0087(11)
C18 0.0723(16) 0.0672(15) 0.0347(12) -0.0260(12) 0.0053(10) 0.0071(10)
C19 0.0595(13) 0.0455(11) 0.0314(10) -0.0118(9) 0.0050(9) 0.0012(8)
C20 0.0570(12) 0.0366(10) 0.0351(10) -0.0118(9) 0.0066(9) -0.0009(8)
N51 0.0633(14) 0.145(3) 0.0359(12) -0.0305(15) -0.0006(10) -0.0144(14)
C52 0.126(3) 0.113(3) 0.0447(17) -0.011(2) -0.0056(17) -0.0286(17)
C53 0.126(3) 0.0787(19) 0.0403(14) -0.0017(18) -0.0102(15) -0.0181(13)
C54 0.0499(12) 0.0755(16) 0.0286(11) -0.0147(11) 0.0009(9) -0.0067(10)
C55 0.096(2) 0.100(2) 0.0419(15) 0.0139(17) -0.0143(14) -0.0037(14)
C56 0.082(2) 0.135(3) 0.0486(17) 0.002(2) -0.0152(14) 0.0081(18)
N101 0.0379(8) 0.0442(9) 0.0244(8) 0.0040(7) -0.0013(6) -0.0035(6)
C102 0.0418(11) 0.0434(11) 0.0358(10) 0.0092(8) 0.0059(8) -0.0024(8)
C103 0.0466(11) 0.0392(10) 0.0360(10) 0.0058(8) 0.0063(8) 0.0009(8)
C104 0.0386(10) 0.0412(10) 0.0218(8) 0.0052(8) -0.0005(7) -0.0033(7)
C105 0.0376(11) 0.0436(12) 0.0707(15) 0.0078(9) 0.0018(10) -0.0042(10)
C106 0.0422(11) 0.0384(11) 0.0665(15) 0.0038(9) -0.0002(10) -0.0022(10)
N151 0.157(4) 0.182(4) 0.0499(18) -0.092(3) -0.022(2) 0.029(2)
C152 0.267(7) 0.130(4) 0.067(3) -0.043(4) -0.074(3) 0.028(3)
C153 0.218(5) 0.105(3) 0.064(2) -0.016(3) -0.068(3) 0.026(2)
C154 0.0797(18) 0.108(2) 0.0312(13) -0.0441(16) -0.0058(12) 0.0136(13)
C155 0.088(2) 0.180(4) 0.0349(15) -0.029(2) 0.0018(13) -0.0193(18)
C156 0.098(3) 0.210(5) 0.0446(19) -0.059(3) 0.0097(17) -0.011(2)
N201 0.0714(14) 0.0754(15) 0.0616(13) -0.0299(12) 0.0153(11) -0.0022(11)
C202 0.0847(19) 0.0592(15) 0.0786(19) -0.0325(14) 0.0173(16) -0.0085(14)
C203 0.0751(17) 0.0495(13) 0.0658(16) -0.0190(12) 0.0165(13) -0.0104(11)
C204 0.0627(13) 0.0454(11) 0.0340(11) -0.0135(10) 0.0057(9) 0.0004(8)
C205 0.0693(15) 0.0540(13) 0.0410(12) -0.0153(11) 0.0148(10) -0.0076(10)
C206 0.0700(16) 0.0752(17) 0.0482(14) -0.0173(13) 0.0177(12) -0.0064(12)

loop_
_atom_type_symbol
_atom_type_description
_atom_type_scat_dispersion_real
_atom_type_scat_dispersion_imag
_atom_type_scat_source
C C 0.0181 0.0091 'International Tables Vol C Tables 4.2.6.8 and 6.1.1.4'
H H 0.0000 0.0000 'International Tables Vol C Tables 4.2.6.8 and 6.1.1.4'
N N 0.0311 0.0180 'International Tables Vol C Tables 4.2.6.8 and 6.1.1.4'
O O 0.0492 0.0322 'International Tables Vol C Tables 4.2.6.8 and 6.1.1.4'
Zn Zn -1.5491 0.6778 'International Tables Vol C Tables 4.2.6.8 and 6.1.1.4'

loop_
_geom_angle_atom_site_label_1
_geom_angle_atom_site_label_2
_geom_angle_atom_site_label_3
_geom_angle_site_symmetry_1
_geom_angle_site_symmetry_3
_geom_angle
_geom_angle_publ_flag
N24 Zn1 N21 . . 162.77(7) yes
N24 Zn1 N22 . . 88.42(6) yes
N21 Zn1 N22 . . 88.84(7) yes
N24 Zn1 N23 . . 89.34(6) yes
N21 Zn1 N23 . . 87.94(6) yes
N22 Zn1 N23 . . 161.70(7) yes
N24 Zn1 N101 . 7_566 95.10(6) yes
N21 Zn1 N101 . 7_566 102.11(6) yes
N22 Zn1 N101 . 7_566 102.00(6) yes
N23 Zn1 N101 . 7_566 96.29(6) yes
C19 N21 C16 . . 106.82(16) ?
C19 N21 Zn1 . . 126.42(13) ?
C16 N21 Zn1 . . 126.72(14) ?
C11 N22 C14 . . 106.27(17) ?
C11 N22 Zn1 . . 126.10(13) ?
C14 N22 Zn1 . . 127.37(14) ?
C4 N23 C1 . . 106.45(16) ?
C4 N23 Zn1 . . 125.15(13) ?
C1 N23 Zn1 . . 126.61(13) ?
C9 N24 C6 . . 106.48(15) ?
C9 N24 Zn1 . . 126.17(12) ?
C6 N24 Zn1 . . 126.59(13) ?
N23 C1 C20 . . 124.64(18) ?
N23 C1 C2 . . 109.72(17) ?
C20 C1 C2 . . 125.64(19) ?
C3 C2 C1 . . 106.8(2) ?
C3 C2 H2 . . 126.6 ?
C1 C2 H2 . . 126.6 ?
C2 C3 C4 . . 107.42(19) ?
C2 C3 H3 . . 126.3 ?
C4 C3 H3 . . 126.3 ?
N23 C4 C5 . . 126.00(18) ?
N23 C4 C3 . . 109.56(18) ?
C5 C4 C3 . . 124.42(18) ?
C6 C5 C4 . . 125.98(18) ?
C6 C5 C54 . . 117.43(18) ?
C4 C5 C54 . . 116.59(18) ?
N24 C6 C5 . . 125.05(18) ?
N24 C6 C7 . . 109.78(17) ?
C5 C6 C7 . . 125.15(18) ?
C8 C7 C6 . . 106.91(17) ?
C8 C7 H7 . . 126.5 ?
C6 C7 H7 . . 126.5 ?
C7 C8 C9 . . 106.83(18) ?
C7 C8 H8 . . 126.6 ?
C9 C8 H8 . . 126.6 ?
N24 C9 C10 . . 125.42(17) ?
N24 C9 C8 . . 110.00(16) ?
C10 C9 C8 . . 124.54(18) ?
C11 C10 C9 . . 125.06(18) ?
C11 C10 C104 . . 117.12(16) ?
C9 C10 C104 . . 117.77(16) ?
N22 C11 C10 . . 125.68(17) ?
N22 C11 C12 . . 109.87(17) ?
C10 C11 C12 . . 124.42(18) ?
C13 C12 C11 . . 106.50(19) ?
C13 C12 H12 . . 126.7 ?
C11 C12 H12 . . 126.7 ?
C12 C13 C14 . . 107.59(19) ?
C12 C13 H13 . . 126.2 ?
C14 C13 H13 . . 126.2 ?
N22 C14 C15 . . 124.8(2) ?
N22 C14 C13 . . 109.76(18) ?
C15 C14 C13 . . 125.41(19) ?
C14 C15 C16 . . 126.03(19) ?
C14 C15 C154 . . 117.7(2) ?
C16 C15 C154 . . 116.28(19) ?
N21 C16 C15 . . 125.76(19) ?
N21 C16 C17 . . 109.5(2) ?
C15 C16 C17 . . 124.7(2) ?
C18 C17 C16 . . 106.7(2) ?
C18 C17 H17 . . 126.6 ?
C16 C17 H17 . . 126.6 ?
C17 C18 C19 . . 107.8(2) ?
C17 C18 H18 . . 126.1 ?
C19 C18 H18 . . 126.1 ?
N21 C19 C20 . . 126.29(18) ?
N21 C19 C18 . . 109.15(18) ?
C20 C19 C18 . . 124.46(19) ?
C1 C20 C19 . . 124.66(19) ?
C1 C20 C204 . . 118.30(18) ?
C19 C20 C204 . . 116.97(18) ?
C56 N51 C52 . . 115.3(3) ?
N51 C52 C53 . . 124.6(3) ?
N51 C52 H52 . . 117.7 ?
C53 C52 H52 . . 117.7 ?
C54 C53 C52 . . 119.8(3) ?
C54 C53 H53 . . 120.1 ?
C52 C53 H53 . . 120.1 ?
C55 C54 C53 . . 115.9(2) ?
C55 C54 C5 . . 123.2(2) ?
C53 C54 C5 . . 120.9(2) ?
C54 C55 C56 . . 119.9(3) ?
C54 C55 H55 . . 120.0 ?
C56 C55 H55 . . 120.0 ?
N51 C56 C55 . . 124.4(3) ?
N51 C56 H56 . . 117.8 ?
C55 C56 H56 . . 117.8 ?
C102 N101 C106 . . 116.85(17) ?
C102 N101 Zn1 . 8_656 120.26(13) ?
C106 N101 Zn1 . 8_656 122.55(14) ?
N101 C102 C103 . . 123.56(18) ?
N101 C102 H102 . . 118.2 ?
C103 C102 H102 . . 118.2 ?
C102 C103 C104 . . 119.61(18) ?
C102 C103 H103 . . 120.2 ?
C104 C103 H103 . . 120.2 ?
C105 C104 C103 . . 117.31(18) ?
C105 C104 C10 . . 122.03(17) ?
C103 C104 C10 . . 120.65(17) ?
C104 C105 C106 . . 119.38(19) ?
C104 C105 H105 . . 120.3 ?
C106 C105 H105 . . 120.3 ?
N101 C106 C105 . . 123.3(2) ?
N101 C106 H106 . . 118.4 ?
C105 C106 H106 . . 118.4 ?
C152 N151 C156 . . 117.0(4) ?
N151 C152 C153 . . 123.7(5) ?
N151 C152 H152 . . 118.2 ?
C153 C152 H152 . . 118.2 ?
C154 C153 C152 . . 120.3(5) ?
C154 C153 H153 . . 119.9 ?
C152 C153 H153 . . 119.9 ?
C155 C154 C153 . . 116.1(3) ?
C155 C154 C15 . . 122.8(3) ?
C153 C154 C15 . . 121.1(3) ?
C154 C155 C156 . . 120.0(4) ?
C154 C155 H155 . . 120.0 ?
C156 C155 H155 . . 120.0 ?
N151 C156 C155 . . 122.9(5) ?
N151 C156 H156 . . 118.6 ?
C155 C156 H156 . . 118.6 ?
C206 N201 C202 . . 115.6(2) ?
N201 C202 C203 . . 124.5(2) ?
N201 C202 H202 . . 117.8 ?
C203 C202 H202 . . 117.8 ?
C202 C203 C204 . . 119.5(2) ?
C202 C203 H203 . . 120.3 ?
C204 C203 H203 . . 120.3 ?
C203 C204 C205 . . 116.2(2) ?
C203 C204 C20 . . 121.7(2) ?
C205 C204 C20 . . 122.07(19) ?
C206 C205 C204 . . 119.5(2) ?
C206 C205 H205 . . 120.3 ?
C204 C205 H205 . . 120.3 ?
N201 C206 C205 . . 124.8(2) ?
N201 C206 H206 . . 117.6 ?
C205 C206 H206 . . 117.6 ?

loop_
_geom_bond_atom_site_label_1
_geom_bond_atom_site_label_2
_geom_bond_site_symmetry_2
_geom_bond_distance
_geom_bond_publ_flag
Zn1 N24 . 2.0684(15) yes
Zn1 N21 . 2.0695(16) yes
Zn1 N22 . 2.0695(17) yes
Zn1 N23 . 2.0747(16) yes
Zn1 N101 7_566 2.1385(16) yes
N21 C19 . 1.363(3) ?
N21 C16 . 1.369(3) ?
N22 C11 . 1.364(3) ?
N22 C14 . 1.373(2) ?
N23 C4 . 1.369(3) ?
N23 C1 . 1.374(3) ?
N24 C9 . 1.363(3) ?
N24 C6 . 1.370(2) ?
C1 C20 . 1.411(3) ?
C1 C2 . 1.443(3) ?
C2 C3 . 1.347(3) ?
C2 H2 . 0.9500 ?
C3 C4 . 1.442(3) ?
C3 H3 . 0.9500 ?
C4 C5 . 1.407(3) ?
C5 C6 . 1.404(3) ?
C5 C54 . 1.497(3) ?
C6 C7 . 1.442(3) ?
C7 C8 . 1.352(3) ?
C7 H7 . 0.9500 ?
C8 C9 . 1.443(3) ?
C8 H8 . 0.9500 ?
C9 C10 . 1.408(3) ?
C10 C11 . 1.407(3) ?
C10 C104 . 1.489(3) ?
C11 C12 . 1.449(3) ?
C12 C13 . 1.345(3) ?
C12 H12 . 0.9500 ?
C13 C14 . 1.432(3) ?
C13 H13 . 0.9500 ?
C14 C15 . 1.401(3) ?
C15 C16 . 1.405(3) ?
C15 C154 . 1.500(3) ?
C16 C17 . 1.442(3) ?
C17 C18 . 1.339(3) ?
C17 H17 . 0.9500 ?
C18 C19 . 1.441(3) ?
C18 H18 . 0.9500 ?
C19 C20 . 1.413(3) ?
C20 C204 . 1.483(3) ?
N51 C56 . 1.302(5) ?
N51 C52 . 1.306(5) ?
C52 C53 . 1.376(4) ?
C52 H52 . 0.9500 ?
C53 C54 . 1.369(4) ?
C53 H53 . 0.9500 ?
C54 C55 . 1.355(4) ?
C55 C56 . 1.389(4) ?
C55 H55 . 0.9500 ?
C56 H56 . 0.9500 ?
N101 C102 . 1.333(3) ?
N101 C106 . 1.336(3) ?
N101 Zn1 8_656 2.1385(16) ?
C102 C103 . 1.376(3) ?
C102 H102 . 0.9500 ?
C103 C104 . 1.383(3) ?
C103 H103 . 0.9500 ?
C104 C105 . 1.383(3) ?
C105 C106 . 1.385(3) ?
C105 H105 . 0.9500 ?
C106 H106 . 0.9500 ?
N151 C152 . 1.294(7) ?
N151 C156 . 1.307(6) ?
C152 C153 . 1.385(5) ?
C152 H152 . 0.9500 ?
C153 C154 . 1.372(5) ?
C153 H153 . 0.9500 ?
C154 C155 . 1.345(5) ?
C155 C156 . 1.413(5) ?
C155 H155 . 0.9500 ?
C156 H156 . 0.9500 ?
N201 C206 . 1.320(3) ?
N201 C202 . 1.330(4) ?
C202 C203 . 1.382(4) ?
C202 H202 . 0.9500 ?
C203 C204 . 1.387(3) ?
C203 H203 . 0.9500 ?
C204 C205 . 1.388(3) ?
C205 C206 . 1.382(3) ?
C205 H205 . 0.9500 ?
C206 H206 . 0.9500 ?

loop_
_geom_hbond_atom_site_label_D
_geom_hbond_atom_site_label_H
_geom_hbond_atom_site_label_A
_geom_hbond_site_symmetry_A
_geom_hbond_distance_DH
_geom_hbond_distance_HA
_geom_hbond_distance_DA
_geom_hbond_angle_DHA
C7 H7 N151 1_556 0.95 2.65 3.583(4) 167.1
C17 H17 N51 1_554 0.95 2.66 3.583(3) 164.9
